data_4335753
loop_
_publ_author_name
'Paula M. Cantos'
'Laurent J. Jouffret'
'Richard E. Wilson'
'Peter C. Burns'
'Christopher L. Cahill'

_publ_contact_author_address '725 21st Street N.W. Washington, D.C. 20052'
_publ_contact_author_email cahill@gwu.edu
_publ_contact_author_fax 202-994-5873
_publ_contact_author_name 'Christopher L. Cahill'
_publ_contact_author_phone 202-994-6959
_publ_section_title
;
 Series of Uranyl-4,4'-biphenyldicarboxylates and an Occurrence of a
 Cation-Cation Interaction: Hydrothermal Synthesis and in Situ Raman
 Studies
;
_journal_name_full 'Inorganic Chemistry'
_journal_page_first 9487
_journal_page_last 9495
_journal_paper_doi 10.1021/ic401143g
_journal_volume 52
_journal_year 2013
_chemical_formula_sum 'C14 H8 N O10 U2'
_chemical_formula_weight 826.27
_space_group_IT_number 14
_symmetry_cell_setting monoclinic
_symmetry_Int_Tables_number 14
_symmetry_space_group_name_Hall '-P 2ybc'
_symmetry_space_group_name_H-M 'P 1 21/c 1'
_atom_sites_solution_hydrogens geom
_atom_sites_solution_primary direct
_atom_sites_solution_secondary difmap
_audit_creation_method SHELXL-97
_cell_angle_alpha 90.00
_cell_angle_beta 101.1000(10)
_cell_angle_gamma 90.00
_cell_formula_units_Z 4
_cell_length_a 16.6217(6)
_cell_length_b 10.2529(3)
_cell_length_c 10.4232(3)
_cell_measurement_reflns_used 30353
_cell_measurement_temperature 100(2)
_cell_measurement_theta_max 54.757
_cell_measurement_theta_min 4.693
_cell_volume 1743.10(10)
_computing_cell_refinement 'SAINT (Bruker-AXS)'
_computing_data_collection 'SMART V5.05 (Bruker-AXS)'
_computing_data_reduction 'SAINT (Bruker-AXS)'
_computing_molecular_graphics 'SHELXL-97 (Sheldrick, 1997)'
_computing_publication_material 'WINGX (Farrugia, 1998)'
_computing_structure_refinement 'SHELXL-97 (Sheldrick, 2008)'
_computing_structure_solution 'SHELXS-97, G. Sheldrick (1990)'
_diffrn_ambient_temperature 100(2)
_diffrn_measured_fraction_theta_full 1.000
_diffrn_measured_fraction_theta_max 0.999
_diffrn_measurement_device_type 'Bruker Apex CCD II'
_diffrn_measurement_method omega
_diffrn_radiation_monochromator graphite
_diffrn_radiation_type MoK\a
_diffrn_radiation_wavelength 0.71073
_diffrn_reflns_av_R_equivalents 0.0684
_diffrn_reflns_av_sigmaI/netI 0.0432
_diffrn_reflns_limit_h_max 21
_diffrn_reflns_limit_h_min -21
_diffrn_reflns_limit_k_max 12
_diffrn_reflns_limit_k_min -13
_diffrn_reflns_limit_l_max 13
_diffrn_reflns_limit_l_min -13
_diffrn_reflns_number 29203
_diffrn_reflns_theta_full 25.00
_diffrn_reflns_theta_max 27.45
_diffrn_reflns_theta_min 2.35
_diffrn_source 'fine-focus sealed tube'
_exptl_absorpt_coefficient_mu 18.578
_exptl_absorpt_correction_T_max 0.7455
_exptl_absorpt_correction_T_min 0.4667
_exptl_absorpt_correction_type empirical
_exptl_absorpt_process_details 'SADABS, G. Sheldrick (1999)'
_exptl_crystal_density_diffrn 3.149
_exptl_crystal_F_000 1272
_exptl_crystal_size_max 0.2
_exptl_crystal_size_mid 0.1
_exptl_crystal_size_min 0.1
_refine_diff_density_max 2.301
_refine_diff_density_min -1.439
_refine_diff_density_rms 0.276
_refine_ls_extinction_method none
_refine_ls_goodness_of_fit_ref 1.067
_refine_ls_hydrogen_treatment mixed
_refine_ls_matrix_type full
_refine_ls_number_parameters 270
_refine_ls_number_reflns 3971
_refine_ls_number_restraints 12
_refine_ls_restrained_S_all 1.065
_refine_ls_R_factor_all 0.0442
_refine_ls_R_factor_gt 0.0323
_refine_ls_shift/su_max 0.002
_refine_ls_shift/su_mean 0.000
_refine_ls_structure_factor_coef Fsqd
_refine_ls_weighting_details 'calc w=1/[\s^2^(Fo^2^)+(0.0277P)^2^+17.5211P] where P=(Fo^2^+2Fc^2^)/3'
_refine_ls_weighting_scheme calc
_refine_ls_wR_factor_gt 0.0713
_refine_ls_wR_factor_ref 0.0754
_reflns_number_gt 3308
_reflns_number_total 3971
_reflns_threshold_expression >2\s(I)
_cod_data_source_file ic401143g_si_002.cif
_cod_data_source_block p21onc
_cod_original_sg_symbol_H-M 'P 21/c'
_cod_database_code 4335753

loop_
_symmetry_equiv_pos_as_xyz
'x, y, z'
'-x, y+1/2, -z+1/2'
'-x, -y, -z'
'x, -y-1/2, z-1/2'

loop_
_atom_site_label
_atom_site_type_symbol
_atom_site_fract_x
_atom_site_fract_y
_atom_site_fract_z
_atom_site_U_iso_or_equiv
_atom_site_adp_type
_atom_site_occupancy
_atom_site_symmetry_multiplicity
_atom_site_calc_flag
_atom_site_refinement_flags
_atom_site_disorder_assembly
_atom_site_disorder_group
C1 C 0.2081(4) 0.9093(6) 0.2062(6) 0.0155(14) Uani 1 1 d . A .
C2 C 0.2858(4) 0.8599(6) 0.1695(6) 0.0179(14) Uani 1 1 d . . .
C3A C 0.3123(7) 0.7351(12) 0.1941(12) 0.056(3) Uani 0.759(6) 1 d P A 1
H3A H 0.2804 0.6751 0.2290 0.067 Uiso 0.759(6) 1 calc PR A 1
C4A C 0.3884(7) 0.6983(12) 0.1659(14) 0.074(4) Uani 0.759(6) 1 d P A 1
H4A H 0.4073 0.6143 0.1880 0.089 Uiso 0.759(6) 1 calc PR A 1
C6A C 0.4000(6) 0.8959(12) 0.0624(12) 0.049(3) Uani 0.759(6) 1 d P A 1
H6A H 0.4271 0.9493 0.0124 0.059 Uiso 0.759(6) 1 calc PR A 1
C7A C 0.3242(6) 0.9342(10) 0.0907(10) 0.037(3) Uani 0.759(6) 1 d P A 1
H7A H 0.2999 1.0112 0.0554 0.044 Uiso 0.759(6) 1 calc PR A 1
C5 C 0.4345(4) 0.7760(8) 0.1102(7) 0.0321(19) Uani 1 1 d . . .
C3B C 0.357(2) 0.857(4) 0.271(4) 0.056(3) Uani 0.241(6) 1 d P A 2
H3B H 0.3538 0.8851 0.3552 0.067 Uiso 0.241(6) 1 calc PR A 2
C4B C 0.431(2) 0.813(4) 0.245(5) 0.074(4) Uani 0.241(6) 1 d P A 2
H4B H 0.4777 0.8068 0.3111 0.089 Uiso 0.241(6) 1 calc PR A 2
C6B C 0.364(2) 0.774(4) 0.017(4) 0.049(3) Uani 0.241(6) 1 d P A 2
H6B H 0.3647 0.7444 -0.0670 0.059 Uiso 0.241(6) 1 calc PR A 2
C7B C 0.295(2) 0.817(3) 0.049(3) 0.037(3) Uani 0.241(6) 1 d P A 2
H7B H 0.2481 0.8172 -0.0171 0.044 Uiso 0.241(6) 1 calc PR A 2
C9 C 0.5162(4) 0.7397(8) 0.0817(8) 0.0354(19) Uani 1 1 d . A .
C10A C 0.5792(9) 0.8384(19) 0.0832(19) 0.070(4) Uani 0.562(6) 1 d P A 3
H10A H 0.5682 0.9239 0.1043 0.084 Uiso 0.562(6) 1 calc PR A 3
C11A C 0.6563(10) 0.8089(18) 0.054(2) 0.071(5) Uani 0.562(6) 1 d PU A 3
H11A H 0.6956 0.8734 0.0537 0.085 Uiso 0.562(6) 1 calc PR A 3
C13A C 0.6226(7) 0.5880(13) 0.0575(14) 0.033(3) Uani 0.562(6) 1 d P A 3
H13A H 0.6405 0.5019 0.0642 0.039 Uiso 0.562(6) 1 calc PR A 3
C14A C 0.5461(8) 0.6171(15) 0.0812(16) 0.044(3) Uani 0.562(6) 1 d P A 3
H14A H 0.5130 0.5485 0.0979 0.053 Uiso 0.562(6) 1 calc PR A 3
C12 C 0.6716(4) 0.6791(7) 0.0254(7) 0.0295(17) Uani 1 1 d . . .
C10B C 0.5353(12) 0.767(2) -0.043(2) 0.070(4) Uani 0.438(6) 1 d P A 4
H10B H 0.4960 0.8046 -0.1074 0.084 Uiso 0.438(6) 1 calc PR A 4
C11B C 0.6104(12) 0.738(2) -0.068(3) 0.071(5) Uani 0.438(6) 1 d PU A 4
H11B H 0.6216 0.7571 -0.1500 0.085 Uiso 0.438(6) 1 calc PR A 4
C14B C 0.5752(10) 0.6922(18) 0.179(2) 0.044(3) Uani 0.438(6) 1 d P A 4
H14B H 0.5641 0.6808 0.2624 0.053 Uiso 0.438(6) 1 calc PR A 4
C13B C 0.6538(9) 0.6599(16) 0.1538(19) 0.033(3) Uani 0.438(6) 1 d P A 4
H13B H 0.6938 0.6264 0.2204 0.039 Uiso 0.438(6) 1 calc PR A 4
C8 C 0.7542(4) 0.6536(7) -0.0054(6) 0.0197(15) Uani 1 1 d . A .
O1 O 0.9484(2) 0.5439(4) 0.2150(4) 0.0145(10) Uani 1 1 d . . .
O2 O 0.8822(3) 0.3272(4) -0.0570(4) 0.0164(10) Uani 1 1 d . . .
O3 O 0.7849(3) 0.5432(5) 0.0156(5) 0.0295(12) Uani 1 1 d . . .
O4 O 0.9487(2) 0.5945(4) -0.0568(4) 0.0147(9) Uani 1 1 d . . .
O5 O 0.9704(2) 0.2604(4) 0.2012(4) 0.0149(10) Uani 1 1 d . . .
O6 O 0.1837(2) 0.8538(4) 0.2998(4) 0.0164(10) Uani 1 1 d . . .
O7 O 0.8502(3) 0.7214(4) -0.2809(4) 0.0202(11) Uani 1 1 d . . .
O8 O 0.9623(3) 0.8645(4) 0.0126(4) 0.0172(10) Uani 1 1 d . . .
O9 O 0.7889(3) 0.7488(5) -0.0500(5) 0.0266(12) Uani 1 1 d . . .
O10 O 0.1746(3) 1.0045(5) 0.1419(4) 0.0246(11) Uani 1 1 d . . .
N10 N 0.8653(4) 1.0527(6) 0.1535(6) 0.0384(17) Uani 1 1 d . . .
U1 U 0.915374(12) 0.43884(2) 0.07394(2) 0.01018(5) Uani 1 1 d . . .
U2 U 0.906183(13) 0.79413(2) -0.13402(2) 0.01291(5) Uani 1 1 d . . .

loop_
_atom_site_aniso_label
_atom_site_aniso_U_11
_atom_site_aniso_U_22
_atom_site_aniso_U_33
_atom_site_aniso_U_23
_atom_site_aniso_U_13
_atom_site_aniso_U_12
C1 0.015(3) 0.021(3) 0.014(3) 0.000(2) 0.009(2) 0.002(2)
C2 0.016(3) 0.021(3) 0.019(3) 0.001(2) 0.008(2) 0.009(2)
C3A 0.050(5) 0.062(7) 0.067(6) 0.028(5) 0.041(5) 0.038(5)
C4A 0.054(5) 0.052(7) 0.138(9) 0.044(6) 0.074(6) 0.038(5)
C6A 0.037(5) 0.048(6) 0.073(6) 0.019(5) 0.040(5) 0.008(5)
C7A 0.036(5) 0.033(5) 0.046(5) 0.009(4) 0.019(4) 0.004(4)
C5 0.017(3) 0.044(4) 0.040(4) -0.004(3) 0.016(3) 0.002(3)
C3B 0.050(5) 0.062(7) 0.067(6) 0.028(5) 0.041(5) 0.038(5)
C4B 0.054(5) 0.052(7) 0.138(9) 0.044(6) 0.074(6) 0.038(5)
C6B 0.037(5) 0.048(6) 0.073(6) 0.019(5) 0.040(5) 0.008(5)
C7B 0.036(5) 0.033(5) 0.046(5) 0.009(4) 0.019(4) 0.004(4)
C9 0.027(3) 0.043(4) 0.044(4) 0.002(3) 0.026(3) 0.003(3)
C10A 0.025(6) 0.083(9) 0.101(10) -0.059(8) 0.011(6) 0.002(6)
C11A 0.032(6) 0.066(9) 0.122(12) -0.031(8) 0.035(7) 0.011(6)
C13A 0.018(4) 0.021(5) 0.064(7) 0.007(4) 0.017(5) 0.005(4)
C14A 0.019(5) 0.039(7) 0.077(9) 0.015(6) 0.016(5) 0.013(5)
C12 0.017(3) 0.038(4) 0.040(4) 0.011(3) 0.021(3) 0.010(3)
C10B 0.025(6) 0.083(9) 0.101(10) -0.059(8) 0.011(6) 0.002(6)
C11B 0.032(6) 0.066(9) 0.122(12) -0.031(8) 0.035(7) 0.011(6)
C14B 0.019(5) 0.039(7) 0.077(9) 0.015(6) 0.016(5) 0.013(5)
C13B 0.018(4) 0.021(5) 0.064(7) 0.007(4) 0.017(5) 0.005(4)
C8 0.015(3) 0.027(3) 0.018(3) 0.008(3) 0.005(2) 0.006(3)
O1 0.0119(19) 0.016(2) 0.0157(19) -0.0027(16) 0.0045(16) -0.0037(16)
O2 0.021(2) 0.016(2) 0.0144(19) -0.0042(16) 0.0086(16) -0.0018(18)
O3 0.016(2) 0.026(3) 0.050(3) 0.009(2) 0.015(2) 0.008(2)
O4 0.0133(19) 0.014(2) 0.019(2) 0.0052(16) 0.0093(16) 0.0041(16)
O5 0.0136(19) 0.016(2) 0.018(2) 0.0035(16) 0.0110(16) 0.0031(17)
O6 0.0152(19) 0.024(2) 0.0122(19) 0.0019(17) 0.0072(16) 0.0056(18)
O7 0.021(2) 0.020(2) 0.018(2) -0.0007(18) 0.0007(18) -0.0018(19)
O8 0.024(2) 0.017(2) 0.0118(19) -0.0032(16) 0.0067(17) -0.0036(18)
O9 0.023(2) 0.028(3) 0.033(2) 0.008(2) 0.014(2) 0.006(2)
O10 0.025(2) 0.027(2) 0.026(2) 0.0125(19) 0.0140(18) 0.014(2)
N10 0.051(4) 0.030(3) 0.043(3) -0.019(3) 0.030(3) -0.009(3)
U1 0.01038(9) 0.01026(9) 0.01140(9) -0.00019(8) 0.00581(7) 0.00020(8)
U2 0.01426(10) 0.01292(10) 0.01368(10) 0.00257(8) 0.00798(8) 0.00311(8)

loop_
_atom_type_symbol
_atom_type_description
_atom_type_scat_dispersion_real
_atom_type_scat_dispersion_imag
_atom_type_scat_source
C C 0.0033 0.0016 'International Tables Vol C Tables 4.2.6.8 and 6.1.1.4'
O O 0.0106 0.0060 'International Tables Vol C Tables 4.2.6.8 and 6.1.1.4'
U U -9.6767 9.6646 'International Tables Vol C Tables 4.2.6.8 and 6.1.1.4'
H H 0.0000 0.0000 'International Tables Vol C Tables 4.2.6.8 and 6.1.1.4'
N N 0.0061 0.0033 'International Tables Vol C Tables 4.2.6.8 and 6.1.1.4'

loop_
_geom_angle_atom_site_label_1
_geom_angle_atom_site_label_2
_geom_angle_atom_site_label_3
_geom_angle
_geom_angle_site_symmetry_1
_geom_angle_site_symmetry_3
O10 C1 O6 126.1(6) . .
O10 C1 C2 116.2(5) . .
O6 C1 C2 117.7(5) . .
C3A C2 C7A 117.8(8) . .
C3A C2 C7B 77.4(15) . .
C7A C2 C7B 58.8(14) . .
C3A C2 C3B 69.6(17) . .
C7A C2 C3B 92.4(16) . .
C7B C2 C3B 117(2) . .
C3A C2 C1 122.1(7) . .
C7A C2 C1 119.3(7) . .
C7B C2 C1 126.3(14) . .
C3B C2 C1 116.5(15) . .
C2 C3A C4A 119.0(11) . .
C2 C3A H3A 120.5 . .
C4A C3A H3A 120.5 . .
C5 C4A C3A 123.7(11) . .
C5 C4A H4A 118.2 . .
C3A C4A H4A 118.2 . .
C7A C6A C5 119.4(10) . .
C7A C6A H6A 120.3 . .
C5 C6A H6A 120.3 . .
C2 C7A C6A 120.8(9) . .
C2 C7A H7A 119.6 . .
C6A C7A H7A 119.6 . .
C4A C5 C6B 79.4(16) . .
C4A C5 C6A 117.0(8) . .
C6B C5 C6A 61.6(16) . .
C4A C5 C4B 66.5(16) . .
C6B C5 C4B 120(2) . .
C6A C5 C4B 91.6(16) . .
C4A C5 C9 124.5(8) . .
C6B C5 C9 122.8(17) . .
C6A C5 C9 118.2(8) . .
C4B C5 C9 117.1(15) . .
C4B C3B C2 120(3) . .
C4B C3B H3B 120.0 . .
C2 C3B H3B 120.0 . .
C3B C4B C5 118(3) . .
C3B C4B H4B 121.0 . .
C5 C4B H4B 121.0 . .
C7B C6B C5 119(3) . .
C7B C6B H6B 120.6 . .
C5 C6B H6B 120.6 . .
C6B C7B C2 126(3) . .
C6B C7B H7B 117.1 . .
C2 C7B H7B 117.1 . .
C14A C9 C14B 57.1(11) . .
C14A C9 C10B 91.8(12) . .
C14B C9 C10B 119.7(13) . .
C14A C9 C10A 112.5(10) . .
C14B C9 C10A 80.0(11) . .
C10B C9 C10A 65.6(12) . .
C14A C9 C5 125.6(9) . .
C14B C9 C5 119.6(11) . .
C10B C9 C5 120.3(10) . .
C10A C9 C5 120.3(9) . .
C11A C10A C9 122.1(16) . .
C11A C10A H10A 118.9 . .
C9 C10A H10A 118.9 . .
C12 C11A C10A 117.5(15) . .
C12 C11A H11A 121.2 . .
C10A C11A H11A 121.2 . .
C12 C13A C14A 121.9(12) . .
C12 C13A H13A 119.1 . .
C14A C13A H13A 119.1 . .
C9 C14A C13A 123.8(13) . .
C9 C14A H14A 118.1 . .
C13A C14A H14A 118.1 . .
C13A C12 C11B 94.5(12) . .
C13A C12 C11A 118.2(11) . .
C11B C12 C11A 66.6(13) . .
C13A C12 C13B 54.7(9) . .
C11B C12 C13B 117.0(13) . .
C11A C12 C13B 81.6(11) . .
C13A C12 C8 124.5(8) . .
C11B C12 C8 120.1(12) . .
C11A C12 C8 115.2(9) . .
C13B C12 C8 122.6(8) . .
C11B C10B C9 121(2) . .
C11B C10B H10B 119.7 . .
C9 C10B H10B 119.7 . .
C10B C11B C12 122(2) . .
C10B C11B H11B 119.0 . .
C12 C11B H11B 119.0 . .
C9 C14B C13B 120.1(18) . .
C9 C14B H14B 119.9 . .
C13B C14B H14B 119.9 . .
C14B C13B C12 120.1(15) . .
C14B C13B H13B 119.9 . .
C12 C13B H13B 119.9 . .
O3 C8 O9 124.5(6) . .
O3 C8 C12 119.0(6) . .
O9 C8 C12 116.5(6) . .
U1 O1 U2 146.2(2) . 4_576
C8 O3 U1 140.7(4) . .
U1 O4 U2 139.92(19) . .
U1 O4 U1 107.46(16) . 3_765
U2 O4 U1 110.34(17) . 3_765
U1 O5 U2 106.50(16) . 3_765
C1 O6 U1 127.0(4) . 2_655
C8 O9 U2 139.8(4) . .
C1 O10 U2 149.0(4) . 3_675
O2 U1 O1 176.14(18) . .
O2 U1 O4 93.90(17) . .
O1 U1 O4 89.93(16) . .
O2 U1 O4 90.52(17) . 3_765
O1 U1 O4 90.17(16) . 3_765
O4 U1 O4 72.54(16) . 3_765
O2 U1 O5 87.81(16) . .
O1 U1 O5 88.89(16) . .
O4 U1 O5 141.99(14) . .
O4 U1 O5 69.47(14) 3_765 .
O2 U1 O3 87.74(18) . .
O1 U1 O3 93.33(17) . .
O4 U1 O3 81.05(15) . .
O4 U1 O3 153.36(15) 3_765 .
O5 U1 O3 136.94(15) . .
O2 U1 O6 92.38(16) . 2_645
O1 U1 O6 84.60(16) . 2_645
O4 U1 O6 148.18(14) . 2_645
O4 U1 O6 138.59(14) 3_765 2_645
O5 U1 O6 69.38(14) . 2_645
O3 U1 O6 68.06(15) . 2_645
O2 U1 U1 92.70(14) . 3_765
O1 U1 U1 90.06(13) . 3_765
O4 U1 U1 37.08(10) . 3_765
O4 U1 U1 35.46(10) 3_765 3_765
O5 U1 U1 104.92(10) . 3_765
O3 U1 U1 118.06(12) . 3_765
O6 U1 U1 172.20(9) 2_645 3_765
O2 U1 U2 80.69(13) . 3_765
O1 U1 U2 97.81(12) . 3_765
O4 U1 U2 105.92(10) . 3_765
O4 U1 U2 34.28(10) 3_765 3_765
O5 U1 U2 36.93(10) . 3_765
O3 U1 U2 166.80(12) . 3_765
O6 U1 U2 105.87(10) 2_645 3_765
U1 U1 U2 69.177(7) 3_765 3_765
O8 U2 O7 179.3(2) . .
O8 U2 O4 89.16(17) . .
O7 U2 O4 90.15(17) . .
O8 U2 O9 95.50(18) . .
O7 U2 O9 84.48(19) . .
O4 U2 O9 85.00(15) . .
O8 U2 O5 90.53(17) . 3_765
O7 U2 O5 89.20(17) . 3_765
O4 U2 O5 70.19(14) . 3_765
O9 U2 O5 154.39(15) . 3_765
O8 U2 O10 83.15(17) . 3_675
O7 U2 O10 97.50(17) . 3_675
O4 U2 O10 154.71(15) . 3_675
O9 U2 O10 71.89(16) . 3_675
O5 U2 O10 133.66(15) 3_765 3_675
O8 U2 O1 96.19(16) . 4_575
O7 U2 O1 84.29(17) . 4_575
O4 U2 O1 136.42(14) . 4_575
O9 U2 O1 136.92(15) . 4_575
O5 U2 O1 66.56(13) 3_765 4_575
O10 U2 O1 68.60(14) 3_675 4_575
O8 U2 U1 81.32(14) . 3_765
O7 U2 U1 98.09(14) . 3_765
O4 U2 U1 35.38(10) . 3_765
O9 U2 U1 119.98(11) . 3_765
O5 U2 U1 36.57(10) 3_765 3_765
O10 U2 U1 161.26(11) 3_675 3_765
O1 U2 U1 102.74(9) 4_575 3_765

loop_
_geom_bond_atom_site_label_1
_geom_bond_atom_site_label_2
_geom_bond_distance
_geom_bond_site_symmetry_2
C1 O10 1.252(7) .
C1 O6 1.262(7) .
C1 C2 1.504(8) .
C2 C3A 1.361(13) .
C2 C7A 1.365(12) .
C2 C7B 1.37(3) .
C2 C3B 1.43(4) .
C3A C4A 1.405(15) .
C3A H3A 0.9300 .
C4A C5 1.315(14) .
C4A H4A 0.9300 .
C6A C7A 1.404(14) .
C6A C5 1.406(14) .
C6A H6A 0.9300 .
C7A H7A 0.9300 .
C5 C6B 1.37(4) .
C5 C4B 1.47(5) .
C5 C9 1.492(10) .
C3B C4B 1.39(5) .
C3B H3B 0.9300 .
C4B H4B 0.9300 .
C6B C7B 1.33(5) .
C6B H6B 0.9300 .
C7B H7B 0.9300 .
C9 C14A 1.352(16) .
C9 C14B 1.36(2) .
C9 C10B 1.42(3) .
C9 C10A 1.455(19) .
C10A C11A 1.41(2) .
C10A H10A 0.9300 .
C11A C12 1.398(19) .
C11A H11A 0.9300 .
C13A C12 1.324(14) .
C13A C14A 1.374(18) .
C13A H13A 0.9300 .
C14A H14A 0.9300 .
C12 C11B 1.40(3) .
C12 C13B 1.44(2) .
C12 C8 1.492(9) .
C10B C11B 1.36(3) .
C10B H10B 0.9300 .
C11B H11B 0.9300 .
C14B C13B 1.42(2) .
C14B H14B 0.9300 .
C13B H13B 0.9300 .
C8 O3 1.243(8) .
C8 O9 1.267(8) .
O1 U1 1.820(4) .
O1 U2 2.480(4) 4_576
O2 U1 1.785(4) .
O3 U1 2.390(4) .
O4 U1 2.237(4) .
O4 U2 2.262(4) .
O4 U1 2.325(4) 3_765
O5 U1 2.340(4) .
O5 U2 2.360(4) 3_765
O6 U1 2.458(4) 2_655
O7 U2 1.794(4) .
O8 U2 1.782(4) .
O9 U2 2.333(5) .
O10 U2 2.455(4) 3_675
U1 O4 2.325(4) 3_765
U1 O6 2.458(4) 2_645
U1 U1 3.6787(4) 3_765
U1 U2 3.7656(3) 3_765
U2 O5 2.360(4) 3_765
U2 O10 2.455(4) 3_675
U2 O1 2.480(4) 4_575
U2 U1 3.7656(3) 3_765
